data_7223558
loop_
_publ_author_name
'Palmucci, Jessica'
'Mahmudov, Kamran T.'
'Guedes da Silva, M. F\'atima C.'
'Marchetti, Fabio'
'Pettinari, Claudio'
'Petrelli, Dezemona'
'Vitali, Luca A.'
'Quassinti, Luana'
'Bramucci, Massimo'
'Lupidi, Giulio'
'Pombeiro, Armando J. L.'

_publ_section_title
;
 DNA and BSA Binding, Anticancer and Antimicrobial Properties of Co(II),
 Co(II/III), Cu(II) and Ag(I) Complexes of Arylhydrazones of Barbituric
 Acid
;
_journal_name_full 'RSC Adv.'
_journal_paper_doi 10.1039/C5RA20157H
_journal_year 2015
_chemical_formula_moiety 'C10 H7 N4 O6 S, C3 H5 N2, 2(H2 O)'
_chemical_formula_sum 'C13 H16 N6 O8 S'
_chemical_formula_weight 416.38
_chemical_name_systematic
;
 ?
;
_space_group_crystal_system triclinic
_space_group_IT_number 2
_space_group_name_Hall '-P 1'
_space_group_name_H-M_alt 'P -1'
_symmetry_space_group_name_Hall '-P 1'
_symmetry_space_group_name_H-M 'P -1'
_atom_sites_solution_hydrogens mixed
_audit_creation_method SHELXL-2013
_audit_update_record
;
2015-03-20 deposited with the CCDC.
2015-12-16 downloaded from the CCDC.
;
_cell_angle_alpha 116.777(12)
_cell_angle_beta 98.803(11)
_cell_angle_gamma 97.186(11)
_cell_formula_units_Z 2
_cell_length_a 7.1448(18)
_cell_length_b 11.280(4)
_cell_length_c 12.049(4)
_cell_measurement_reflns_used 3316
_cell_measurement_temperature 150(2)
_cell_measurement_theta_max 25.81
_cell_measurement_theta_min 2.96
_cell_volume 835.7(5)
_computing_cell_refinement 'Bruker SAINT'
_computing_data_collection 'Bruker APEX2'
_computing_data_reduction 'Bruker SAINT'
_computing_molecular_graphics 'Ortep-3 for Windows (Farrugia, 1997)'
_computing_publication_material 'WinGX publication routines (Farrugia, 1999)'
_computing_structure_refinement 'SHELXL-2013 (Sheldrick, 2013)'
_computing_structure_solution 'SIR97 (Giacovazzo et al, 1997)'
_diffrn_ambient_temperature 150(2)
_diffrn_measured_fraction_theta_full 0.999
_diffrn_measured_fraction_theta_max 0.999
_diffrn_measurement_device_type 'Bruker APEX-II CCD'
_diffrn_measurement_method '\f and \w scans'
_diffrn_radiation_type MoK\a
_diffrn_radiation_wavelength 0.71073
_diffrn_reflns_av_R_equivalents 0.0691
_diffrn_reflns_av_unetI/netI 0.0747
_diffrn_reflns_laue_measured_fraction_full 0.999
_diffrn_reflns_laue_measured_fraction_max 0.999
_diffrn_reflns_limit_h_max 8
_diffrn_reflns_limit_h_min -7
_diffrn_reflns_limit_k_max 13
_diffrn_reflns_limit_k_min -14
_diffrn_reflns_limit_l_max 15
_diffrn_reflns_limit_l_min -15
_diffrn_reflns_number 13696
_diffrn_reflns_point_group_measured_fraction_full 0.999
_diffrn_reflns_point_group_measured_fraction_max 0.999
_diffrn_reflns_theta_full 25.242
_diffrn_reflns_theta_max 26.385
_diffrn_reflns_theta_min 2.055
_exptl_absorpt_coefficient_mu 0.256
_exptl_absorpt_correction_T_max 0.977
_exptl_absorpt_correction_T_min 0.940
_exptl_absorpt_correction_type multi-scan
_exptl_absorpt_process_details SADABS
_exptl_crystal_colour GREEN
_exptl_crystal_density_diffrn 1.655
_exptl_crystal_description PRISM
_exptl_crystal_F_000 432
_exptl_crystal_size_max 0.300
_exptl_crystal_size_mid 0.190
_exptl_crystal_size_min 0.100
_refine_diff_density_max 0.903
_refine_diff_density_min -0.451
_refine_diff_density_rms 0.110
_refine_ls_extinction_method none
_refine_ls_goodness_of_fit_ref 0.957
_refine_ls_hydrogen_treatment mixed
_refine_ls_matrix_type full
_refine_ls_number_parameters 280
_refine_ls_number_reflns 3413
_refine_ls_number_restraints 2
_refine_ls_restrained_S_all 0.957
_refine_ls_R_factor_all 0.0939
_refine_ls_R_factor_gt 0.0590
_refine_ls_shift/su_max 0.002
_refine_ls_shift/su_mean 0.000
_refine_ls_structure_factor_coef Fsqd
_refine_ls_weighting_details 'w=1/[\s^2^(Fo^2^)+(0.1239P)^2^] where P=(Fo^2^+2Fc^2^)/3'
_refine_ls_weighting_scheme calc
_refine_ls_wR_factor_gt 0.1523
_refine_ls_wR_factor_ref 0.1817
_reflns_Friedel_coverage 0.000
_reflns_number_gt 2364
_reflns_number_total 3413
_reflns_threshold_expression 'I > 2\s(I)'
_cod_data_source_file c5ra20157h2.cif
_cod_data_source_block 8
_cod_depositor_comments
;
The following automatic conversions were performed:

'_exptl_absorpt_correction_type' value 'MULTI-SCAN' changed to
'multi-scan' according to
/usr/data/users/saulius/crontab/automatic-downloads/rss-feeds/RSC/lib/dictionaries/cif_core.dic
dictionary named 'cif_core.dic' version 2.4.2 from 2011-04-26.

Automatic conversion script
Id: cif_fix_values 4268 2015-11-12 08:31:59Z antanas 
;
_cod_original_cell_volume 835.8(4)
_cod_database_code 7223558
_shelx_space_group_comment
;
The symmetry employed for this shelxl refinement is uniquely defined
by the following loop, which should always be used as a source of
symmetry information in preference to the above space-group names.
They are only intended as comments.
;
_shelx_estimated_absorpt_t_min 0.927
_shelx_estimated_absorpt_t_max 0.975
_shelxl_version_number 2013-4

loop_
_space_group_symop_operation_xyz
'x, y, z'
'-x, -y, -z'

loop_
_atom_site_label
_atom_site_type_symbol
_atom_site_fract_x
_atom_site_fract_y
_atom_site_fract_z
_atom_site_U_iso_or_equiv
_atom_site_adp_type
_atom_site_occupancy
_atom_site_site_symmetry_order
_atom_site_calc_flag
_atom_site_refinement_flags_posn
_atom_site_refinement_flags_adp
C1 C 0.3650(4) -0.0757(3) 0.2274(3) 0.0131(7) Uani 1 1 d . .
C2 C 0.3367(5) -0.1873(4) 0.2487(3) 0.0173(8) Uani 1 1 d . .
H2 H 0.3908 -0.1773 0.3303 0.021 Uiso 1 1 calc R U
C3 C 0.2302(5) -0.3132(4) 0.1516(3) 0.0176(8) Uani 1 1 d . .
H3A H 0.2119 -0.3891 0.1667 0.021 Uiso 1 1 calc R U
C4 C 0.1503(5) -0.3280(3) 0.0321(3) 0.0178(8) Uani 1 1 d . .
H4A H 0.0782 -0.4143 -0.0346 0.021 Uiso 1 1 calc R U
C5 C 0.1753(5) -0.2177(3) 0.0101(3) 0.0171(7) Uani 1 1 d . .
H5 H 0.1195 -0.2283 -0.0715 0.021 Uiso 1 1 calc R U
C6 C 0.2826(4) -0.0902(3) 0.1076(3) 0.0133(7) Uani 1 1 d . .
C7 C 0.3649(4) 0.2470(3) 0.0398(3) 0.0151(7) Uani 1 1 d . .
C8 C 0.2495(4) 0.1109(3) -0.0518(3) 0.0127(7) Uani 1 1 d . .
C9 C 0.1530(4) 0.0821(3) -0.1810(3) 0.0124(7) Uani 1 1 d . .
C10 C 0.3029(4) 0.3152(3) -0.1256(3) 0.0131(7) Uani 1 1 d . .
C11 C 0.1403(5) 0.3330(4) 0.3332(3) 0.0219(8) Uani 1 1 d . .
H11A H 0.2260 0.2740 0.3291 0.026 Uiso 1 1 calc R U
C12 C 0.0237(5) 0.5093(4) 0.3488(4) 0.0239(8) Uani 1 1 d . .
H12 H 0.0158 0.5966 0.3578 0.029 Uiso 1 1 calc R U
C13 C -0.1222(5) 0.4144(4) 0.3352(4) 0.0232(8) Uani 1 1 d . .
H13 H -0.2539 0.4209 0.3325 0.028 Uiso 1 1 calc R U
N1 N 0.3073(4) 0.0224(3) 0.0844(3) 0.0150(6) Uani 1 1 d . .
N2 N 0.2236(3) 0.0077(3) -0.0268(3) 0.0133(6) Uani 1 1 d . .
N3 N 0.1905(4) 0.1895(3) -0.2076(3) 0.0126(6) Uani 1 1 d . .
N4 N 0.3818(4) 0.3401(3) -0.0042(3) 0.0157(6) Uani 1 1 d . .
N11 N 0.1880(4) 0.4573(3) 0.3472(3) 0.0223(7) Uani 1 1 d . .
N12 N -0.0467(4) 0.3061(3) 0.3259(3) 0.0209(7) Uani 1 1 d . .
O1 O 0.4446(3) 0.2805(2) 0.1510(2) 0.0211(6) Uani 1 1 d . .
O2 O 0.0477(3) -0.0264(2) -0.2615(2) 0.0165(5) Uani 1 1 d . .
O1W O 1.0405(4) 0.1661(3) 0.5551(2) 0.0195(6) Uani 1 1 d . .
O3 O 0.3340(3) 0.4047(2) -0.1565(2) 0.0169(5) Uani 1 1 d . .
O2W O 0.5403(3) 0.5979(3) 0.3701(2) 0.0245(6) Uani 1 1 d D .
O11 O 0.3620(3) 0.1468(2) 0.4271(2) 0.0234(6) Uani 1 1 d . .
O12 O 0.6433(3) 0.0474(3) 0.4328(2) 0.0192(6) Uani 1 1 d . .
O13 O 0.5911(3) 0.1591(3) 0.3034(2) 0.0219(6) Uani 1 1 d . .
S1 S 0.50326(11) 0.08233(9) 0.35935(8) 0.0143(3) Uani 1 1 d . .
H1N H 0.383(5) 0.104(4) 0.155(4) 0.021 Uiso 1 1 d . U
H1W1 H 0.932(6) 0.113(4) 0.507(4) 0.021 Uiso 1 1 d . U
H1W2 H 1.111(5) 0.129(4) 0.518(4) 0.021 Uiso 1 1 d . U
H2W1 H 0.596(5) 0.612(4) 0.306(3) 0.021 Uiso 1 1 d D U
H2W2 H 0.579(5) 0.681(2) 0.437(2) 0.021 Uiso 1 1 d D U
H3N H 0.139(5) 0.182(4) -0.285(4) 0.021 Uiso 1 1 d . U
H4N H 0.463(5) 0.413(4) 0.037(4) 0.021 Uiso 1 1 d . U
H11N H 0.300(5) 0.497(4) 0.347(4) 0.021 Uiso 1 1 d . U
H12N H -0.100(5) 0.231(4) 0.318(4) 0.021 Uiso 1 1 d . U

loop_
_atom_site_aniso_label
_atom_site_aniso_U_11
_atom_site_aniso_U_22
_atom_site_aniso_U_33
_atom_site_aniso_U_23
_atom_site_aniso_U_13
_atom_site_aniso_U_12
C1 0.0127(14) 0.0142(17) 0.0123(17) 0.0059(14) 0.0049(13) 0.0023(13)
C2 0.0192(16) 0.0180(19) 0.0174(19) 0.0099(16) 0.0053(14) 0.0062(14)
C3 0.0232(16) 0.0128(18) 0.021(2) 0.0120(16) 0.0059(15) 0.0033(14)
C4 0.0202(16) 0.0101(18) 0.0179(19) 0.0046(15) 0.0017(15) -0.0020(14)
C5 0.0207(16) 0.0155(19) 0.0147(18) 0.0070(16) 0.0039(14) 0.0038(14)
C6 0.0148(15) 0.0129(18) 0.0135(18) 0.0065(15) 0.0046(13) 0.0046(13)
C7 0.0154(15) 0.0130(18) 0.0168(19) 0.0065(15) 0.0046(14) 0.0049(13)
C8 0.0130(14) 0.0117(17) 0.0132(18) 0.0062(15) 0.0020(13) 0.0021(13)
C9 0.0129(14) 0.0129(18) 0.0120(18) 0.0055(15) 0.0049(13) 0.0048(14)
C10 0.0153(15) 0.0117(18) 0.0113(17) 0.0052(15) 0.0012(13) 0.0028(13)
C11 0.0316(19) 0.018(2) 0.0150(19) 0.0066(16) 0.0039(16) 0.0084(16)
C12 0.0336(19) 0.019(2) 0.020(2) 0.0093(17) 0.0052(16) 0.0107(17)
C13 0.0221(17) 0.024(2) 0.019(2) 0.0084(17) 0.0014(15) 0.0028(16)
N1 0.0187(13) 0.0147(16) 0.0098(15) 0.0057(13) 0.0004(12) 0.0026(12)
N2 0.0134(13) 0.0158(15) 0.0122(15) 0.0078(13) 0.0034(11) 0.0035(11)
N3 0.0164(13) 0.0099(15) 0.0101(15) 0.0050(12) 0.0004(12) 0.0009(11)
N4 0.0226(14) 0.0086(15) 0.0128(16) 0.0052(13) -0.0005(12) -0.0015(12)
N11 0.0193(14) 0.0243(18) 0.0208(18) 0.0099(15) 0.0049(13) 0.0000(13)
N12 0.0315(17) 0.0104(16) 0.0164(17) 0.0061(14) 0.0023(13) -0.0053(13)
O1 0.0318(13) 0.0174(13) 0.0094(13) 0.0058(11) -0.0016(11) -0.0004(11)
O2 0.0184(11) 0.0101(12) 0.0140(13) 0.0029(11) -0.0015(10) -0.0021(10)
O1W 0.0191(12) 0.0178(15) 0.0156(14) 0.0054(12) 0.0007(11) -0.0013(11)
O3 0.0251(12) 0.0115(13) 0.0142(13) 0.0086(11) -0.0004(10) 0.0005(10)
O2W 0.0290(14) 0.0169(14) 0.0171(14) 0.0014(12) 0.0064(12) -0.0044(11)
O11 0.0190(11) 0.0184(14) 0.0250(15) 0.0044(12) 0.0042(11) 0.0028(10)
O12 0.0156(11) 0.0245(14) 0.0175(14) 0.0125(12) -0.0012(10) 0.0003(10)
O13 0.0227(12) 0.0236(15) 0.0185(14) 0.0146(12) -0.0025(11) -0.0066(11)
S1 0.0139(4) 0.0151(5) 0.0123(5) 0.0068(4) 0.0001(3) 0.0007(3)

loop_
_atom_type_symbol
_atom_type_description
_atom_type_scat_dispersion_real
_atom_type_scat_dispersion_imag
_atom_type_scat_source
C C 0.0033 0.0016 'International Tables Vol C Tables 4.2.6.8 and 6.1.1.4'
H H 0.0000 0.0000 'International Tables Vol C Tables 4.2.6.8 and 6.1.1.4'
N N 0.0061 0.0033 'International Tables Vol C Tables 4.2.6.8 and 6.1.1.4'
O O 0.0106 0.0060 'International Tables Vol C Tables 4.2.6.8 and 6.1.1.4'
S S 0.1246 0.1234 'International Tables Vol C Tables 4.2.6.8 and 6.1.1.4'

loop_
_geom_angle_atom_site_label_1
_geom_angle_atom_site_label_2
_geom_angle_atom_site_label_3
_geom_angle
C2 C1 C6 119.6(3)
C2 C1 S1 117.0(3)
C6 C1 S1 123.4(3)
C3 C2 C1 120.5(3)
C3 C2 H2 119.7
C1 C2 H2 119.7
C2 C3 C4 119.8(3)
C2 C3 H3A 120.1
C4 C3 H3A 120.1
C5 C4 C3 120.3(3)
C5 C4 H4A 119.9
C3 C4 H4A 119.9
C4 C5 C6 120.2(3)
C4 C5 H5 119.9
C6 C5 H5 119.9
C1 C6 C5 119.5(3)
C1 C6 N1 120.6(3)
C5 C6 N1 119.9(3)
O1 C7 N4 120.0(3)
O1 C7 C8 123.8(3)
N4 C7 C8 116.2(3)
N2 C8 C7 124.2(3)
N2 C8 C9 116.0(3)
C7 C8 C9 119.8(3)
O2 C9 N3 120.6(3)
O2 C9 C8 124.3(3)
N3 C9 C8 115.1(3)
O3 C10 N3 122.7(3)
O3 C10 N4 120.4(3)
N3 C10 N4 117.0(3)
N12 C11 N11 107.7(3)
N12 C11 H11A 126.1
N11 C11 H11A 126.1
C13 C12 N11 107.1(3)
C13 C12 H12 126.5
N11 C12 H12 126.5
C12 C13 N12 107.0(3)
C12 C13 H13 126.5
N12 C13 H13 126.5
N2 N1 C6 119.6(3)
N2 N1 H1N 126(2)
C6 N1 H1N 114(2)
N1 N2 C8 120.5(3)
C10 N3 C9 126.1(3)
C10 N3 H3N 112(2)
C9 N3 H3N 122(2)
C10 N4 C7 125.7(3)
C10 N4 H4N 113(3)
C7 N4 H4N 120(3)
C11 N11 C12 108.5(3)
C11 N11 H11N 126(2)
C12 N11 H11N 125(2)
C11 N12 C13 109.7(3)
C11 N12 H12N 119(2)
C13 N12 H12N 131(2)
H1W1 O1W H1W2 101(4)
H2W1 O2W H2W2 100(3)
O12 S1 O11 113.84(15)
O12 S1 O13 113.42(14)
O11 S1 O13 111.69(15)
O12 S1 C1 106.01(15)
O11 S1 C1 105.07(14)
O13 S1 C1 105.94(15)

loop_
_geom_bond_atom_site_label_1
_geom_bond_atom_site_label_2
_geom_bond_distance
C1 C2 1.391(5)
C1 C6 1.399(5)
C1 S1 1.791(3)
C2 C3 1.387(5)
C2 H2 0.9500
C3 C4 1.391(5)
C3 H3A 0.9500
C4 C5 1.381(5)
C4 H4A 0.9500
C5 C6 1.401(5)
C5 H5 0.9500
C6 N1 1.415(4)
C7 O1 1.232(4)
C7 N4 1.374(4)
C7 C8 1.461(5)
C8 N2 1.326(4)
C8 C9 1.471(5)
C9 O2 1.217(4)
C9 N3 1.391(4)
C10 O3 1.231(4)
C10 N3 1.357(4)
C10 N4 1.370(4)
C11 N12 1.312(4)
C11 N11 1.327(5)
C11 H11A 0.9500
C12 C13 1.330(5)
C12 N11 1.376(4)
C12 H12 0.9500
C13 N12 1.362(5)
C13 H13 0.9500
N1 N2 1.308(4)
N1 H1N 0.94(4)
N3 H3N 0.91(4)
N4 H4N 0.83(4)
N11 H11N 0.87(4)
N12 H12N 0.84(4)
O1W H1W1 0.85(4)
O1W H1W2 0.76(4)
O2W H2W1 0.98(3)
O2W H2W2 0.893(19)
O11 S1 1.454(2)
O12 S1 1.443(2)
O13 S1 1.455(2)

loop_
_geom_hbond_atom_site_label_D
_geom_hbond_atom_site_label_H
_geom_hbond_atom_site_label_A
_geom_hbond_distance_DH
_geom_hbond_distance_HA
_geom_hbond_distance_DA
_geom_hbond_angle_DHA
_geom_hbond_site_symmetry_A
C13 H13 O2W 0.95 2.54 3.325(4) 139.4 1_455
C13 H13 O1 0.95 2.55 3.240(4) 129.4 1_455
C2 H2 O12 0.95 2.62 3.400(4) 139.1 2_656
C11 H11A O11 0.95 2.43 3.260(4) 145.4 .
C12 H12 O1W 0.95 2.51 3.423(5) 161.4 2_666
N11 H11N O2W 0.87(4) 1.85(4) 2.706(4) 172(4) .
O2W H2W1 O3 0.98(3) 1.88(3) 2.842(4) 166(3) 2_665
O1W H1W1 O12 0.85(4) 2.02(4) 2.830(3) 159(4) .
N12 H12N O2 0.84(4) 2.19(4) 2.889(4) 140(3) 2
N12 H12N O13 0.84(4) 2.21(4) 2.798(4) 127(3) 1_455
O1W H1W2 O11 0.76(4) 2.27(4) 2.935(3) 146(4) 1_655
O2W H2W2 S1 0.893(19) 2.90(2) 3.706(3) 151(3) 2_666
O2W H2W2 O11 0.893(19) 1.827(19) 2.718(4) 175(3) 2_666
N4 H4N O3 0.83(4) 2.09(4) 2.911(4) 175(4) 2_665
N3 H3N O1W 0.91(4) 1.87(4) 2.776(4) 178(3) 1_454

loop_
_geom_torsion_atom_site_label_1
_geom_torsion_atom_site_label_2
_geom_torsion_atom_site_label_3
_geom_torsion_atom_site_label_4
_geom_torsion
C6 C1 C2 C3 1.0(4)
S1 C1 C2 C3 179.6(2)
C1 C2 C3 C4 -0.3(5)
C2 C3 C4 C5 -0.5(5)
C3 C4 C5 C6 0.5(5)
C2 C1 C6 C5 -1.0(4)
S1 C1 C6 C5 -179.5(2)
C2 C1 C6 N1 179.2(3)
S1 C1 C6 N1 0.7(4)
C4 C5 C6 C1 0.3(5)
C4 C5 C6 N1 -179.9(3)
O1 C7 C8 N2 -2.5(5)
N4 C7 C8 N2 177.6(3)
O1 C7 C8 C9 177.4(3)
N4 C7 C8 C9 -2.5(4)
N2 C8 C9 O2 3.1(4)
C7 C8 C9 O2 -176.8(3)
N2 C8 C9 N3 -176.6(2)
C7 C8 C9 N3 3.5(4)
N11 C12 C13 N12 0.2(4)
C1 C6 N1 N2 -177.7(3)
C5 C6 N1 N2 2.5(4)
C6 N1 N2 C8 -178.1(3)
C7 C8 N2 N1 -1.7(4)
C9 C8 N2 N1 178.4(2)
O3 C10 N3 C9 178.1(3)
N4 C10 N3 C9 -2.2(4)
O2 C9 N3 C10 179.1(3)
C8 C9 N3 C10 -1.1(4)
O3 C10 N4 C7 -176.9(3)
N3 C10 N4 C7 3.4(5)
O1 C7 N4 C10 179.0(3)
C8 C7 N4 C10 -1.0(5)
N12 C11 N11 C12 0.0(4)
C13 C12 N11 C11 -0.1(4)
N11 C11 N12 C13 0.1(4)
C12 C13 N12 C11 -0.1(4)
C2 C1 S1 O12 32.1(3)
C6 C1 S1 O12 -149.3(3)
C2 C1 S1 O11 -88.7(3)
C6 C1 S1 O11 89.8(3)
C2 C1 S1 O13 152.9(2)
C6 C1 S1 O13 -28.5(3)
